data_4322808
loop_
_publ_author_name
'Jorge Forni\'es-C\'amer'
'Anna M. Masdeu-Bult\'o'
'Carmen Claver'
'Christine J. Cardin'

_publ_section_title
;
 Mononuclear Platinum(II) and Palladium(II) Dithiolate Complexes as
 Chelate Metalloligands for Preparation of Heterobimetallic d8-d8
 Complexes
;
_journal_name_full 'Inorganic Chemistry'
_journal_page_first 2626
_journal_page_last 2632
_journal_paper_doi 10.1021/ic970557o
_journal_volume 37
_journal_year 1998
_chemical_formula_moiety 'C40.50 H48 Cl2 O4 P2 Pd Rh S2'
_chemical_formula_structural '[(dppb)Pd(BDT)Rh(COD)]ClO4'
_chemical_formula_sum 'C40.5 H48 Cl2 O4 P2 Pd Rh S2'
_chemical_formula_weight 1005.06
_chemical_name_systematic
; 
(1,4-bis(diphenylphosphino)buthane)palladium(II)(m-buthanodithiolate)
 (1,5-cyclooctadiene)rhodium(I)perchlorate
;
_space_group_IT_number 14
_symmetry_cell_setting monoclinic
_symmetry_space_group_name_Hall '-P 2yn'
_symmetry_space_group_name_H-M 'P 1 21/n 1'
_atom_sites_solution_hydrogens geom
_atom_sites_solution_primary direct
_atom_sites_solution_secondary difmap
_audit_creation_method SHELXL
_cell_angle_alpha 90.00
_cell_angle_beta 101.04(6)
_cell_angle_gamma 90.00
_cell_formula_units_Z 4
_cell_length_a 20.365(6)
_cell_length_b 14.186(6)
_cell_length_c 14.592(6)
_cell_measurement_reflns_used 543
_cell_measurement_temperature 293
_cell_measurement_theta_max 28
_cell_measurement_theta_min 0
_cell_volume 4138(3)
_computing_cell_refinement 'XDS package'
_computing_data_collection 'XDS package'
_computing_data_reduction 'XDS package'
_computing_molecular_graphics PLATON
_computing_structure_refinement 'SHELXL-93 (Sheldrick, 1993)'
_computing_structure_solution 'SHELXS-86 (Sheldrick, 1990)'
_diffrn_ambient_temperature 293
_diffrn_measurement_device 'Mar Research image plate scanner'
_diffrn_measurement_method 'prophile data from theta/2theta scans'
_diffrn_radiation_monochromator graphite
_diffrn_radiation_source 'fine-focus sealed tube'
_diffrn_radiation_type MoK\a
_diffrn_radiation_wavelength 0.71073
_diffrn_reflns_av_R_equivalents 0.0267
_diffrn_reflns_av_sigmaI/netI 0.0348
_diffrn_reflns_limit_h_max 24
_diffrn_reflns_limit_h_min 0
_diffrn_reflns_limit_k_max 15
_diffrn_reflns_limit_k_min -15
_diffrn_reflns_limit_l_max 15
_diffrn_reflns_limit_l_min -17
_diffrn_reflns_number 9279
_diffrn_reflns_theta_max 24.94
_diffrn_reflns_theta_min 1.76
_diffrn_standards_decay_% 0
_diffrn_standards_interval_time 3
_diffrn_standards_number 3
_exptl_absorpt_coefficient_mu 1.181
_exptl_crystal_colour 'dark red'
_exptl_crystal_density_diffrn 1.613
_exptl_crystal_description prism
_exptl_crystal_F_000 2040
_exptl_crystal_size_max 0.24
_exptl_crystal_size_mid 0.22
_exptl_crystal_size_min 0.17
_refine_diff_density_max 1.288
_refine_diff_density_min -0.809
_refine_diff_density_rms 0.134
_refine_ls_extinction_coef 0.0025(5)
_refine_ls_extinction_expression Fc^*^=kFc[1+0.001xFc^2^\l^3^/sin(2\q)]^-1/4^
_refine_ls_extinction_method SHELXL
_refine_ls_goodness_of_fit_all 1.027
_refine_ls_goodness_of_fit_obs 1.056
_refine_ls_matrix_type full
_refine_ls_number_parameters 511
_refine_ls_number_reflns 5702
_refine_ls_number_restraints 0
_refine_ls_restrained_S_all 1.073
_refine_ls_restrained_S_obs 1.056
_refine_ls_R_factor_all 0.0745
_refine_ls_R_factor_obs 0.0507
_refine_ls_shift/esd_max 0.156
_refine_ls_shift/esd_mean 0.007
_refine_ls_structure_factor_coef Fsqd
_refine_ls_weighting_details 'w=1/[\s^2^(Fo^2^)+(0.1209P)^2^+4.4971P] where P=(Fo^2^+2Fc^2^)/3'
_refine_ls_weighting_scheme calc
_refine_ls_wR_factor_all 0.1745
_refine_ls_wR_factor_obs 0.1500
_reflns_number_observed 4452
_reflns_number_total 18274
_reflns_observed_criterion >2sigma(I)
_cod_data_source_file ic970557o_6.cif
_cod_data_source_block 12
_cod_depositor_comments
;
The following automatic conversions were performed:

'_refine_ls_weighting_scheme' value 'calc
w=1/[\s^2^(Fo^2^)+(0.1209P)^2^+4.4971P] where P=(Fo^2^+2Fc^2^)/3' was
changed to 'calc'. New tag '_refine_ls_weighting_details' was
created. The value of the new tag was set to
'w=1/[\s^2^(Fo^2^)+(0.1209P)^2^+4.4971P] where P=(Fo^2^+2Fc^2^)/3'.

Automatic conversion script
Id: cif_fix_values 3143 2015-03-26 13:38:13Z robertas 
;
_cod_original_cell_volume 4137.6
_cod_original_sg_symbol_H-M 'P 1 21/c 1'
_cod_original_formula_sum 'C40.50 H48 Cl2 O4 P2 Pd Rh S2'
_cod_database_code 4322808

loop_
_symmetry_equiv_pos_as_xyz
'x, y, z'
'-x+1/2, y+1/2, -z+1/2'
'-x, -y, -z'
'x-1/2, -y-1/2, z-1/2'

loop_
_atom_site_aniso_label
_atom_site_aniso_U_11
_atom_site_aniso_U_22
_atom_site_aniso_U_33
_atom_site_aniso_U_23
_atom_site_aniso_U_13
_atom_site_aniso_U_12
Pd 0.0302(3) 0.0373(4) 0.0363(3) -0.0011(2) 0.0085(2) -0.0004(2)
Rh 0.0341(3) 0.0426(4) 0.0374(4) 0.0001(2) 0.0070(2) 0.0039(2)
P1 0.0325(8) 0.0403(10) 0.0338(9) 0.0021(7) 0.0082(6) -0.0001(7)
P2 0.0373(9) 0.0448(11) 0.0469(10) -0.0031(9) 0.0105(7) 0.0060(8)
S1 0.0530(10) 0.0441(11) 0.0400(10) 0.0017(8) 0.0073(7) 0.0110(8)
S2 0.0302(8) 0.0706(13) 0.0477(10) -0.0137(10) 0.0071(7) 0.0035(8)
Cl 0.0664(13) 0.121(2) 0.0623(14) -0.0007(14) 0.0252(11) -0.0129(14)
C1 0.064(5) 0.052(5) 0.047(5) 0.008(4) 0.009(4) 0.014(4)
C2 0.111(8) 0.050(6) 0.069(6) 0.014(5) 0.017(5) 0.002(5)
C3 0.082(7) 0.094(7) 0.077(6) 0.002(6) 0.042(5) -0.026(6)
C4 0.041(4) 0.089(6) 0.049(4) -0.010(5) 0.013(3) 0.003(4)
C5 0.048(4) 0.062(5) 0.059(5) 0.000(4) 0.021(3) 0.022(4)
C6 0.071(5) 0.064(5) 0.047(4) -0.015(4) 0.019(4) 0.006(4)
C7 0.064(5) 0.074(6) 0.059(5) -0.009(5) 0.003(4) 0.014(4)
C8 0.056(4) 0.056(5) 0.034(4) 0.002(4) -0.007(3) 0.015(4)
C11 0.127(9) 0.047(5) 0.060(6) -0.007(5) 0.005(5) -0.010(5)
C12 0.120(12) 0.116(11) 0.163(14) 0.053(10) -0.004(10) -0.049(10)
C13 0.112(10) 0.088(9) 0.228(18) -0.005(10) 0.111(12) -0.046(8)
C14 0.040(4) 0.113(8) 0.094(7) -0.026(6) 0.020(4) -0.027(5)
C21 0.050(4) 0.045(5) 0.043(4) -0.006(3) 0.013(3) -0.003(3)
C22 0.061(5) 0.056(5) 0.052(5) -0.008(4) 0.010(3) 0.001(4)
C23 0.060(5) 0.055(5) 0.065(5) -0.001(4) 0.006(4) -0.008(4)
C24 0.058(5) 0.049(5) 0.067(5) -0.010(4) 0.015(4) 0.009(4)
C31 0.029(3) 0.042(4) 0.036(3) 0.004(3) 0.007(2) -0.003(3)
C32 0.049(4) 0.062(5) 0.043(4) 0.006(4) 0.006(3) -0.007(3)
C33 0.043(4) 0.072(6) 0.081(6) 0.006(5) 0.001(4) -0.014(4)
C34 0.041(4) 0.069(6) 0.081(6) -0.010(5) 0.018(4) -0.012(4)
C35 0.055(4) 0.050(5) 0.058(5) -0.006(4) 0.027(4) -0.007(3)
C36 0.037(3) 0.049(4) 0.045(4) -0.001(3) 0.009(3) -0.001(3)
C41 0.044(3) 0.040(4) 0.037(4) -0.002(3) 0.005(3) -0.002(3)
C42 0.058(4) 0.047(5) 0.055(5) 0.004(4) 0.010(3) 0.005(4)
C43 0.084(6) 0.054(6) 0.067(6) -0.002(5) 0.010(5) 0.022(5)
C44 0.118(9) 0.045(5) 0.062(6) 0.014(5) -0.006(5) -0.006(5)
C45 0.078(6) 0.070(6) 0.081(6) 0.034(5) 0.019(5) -0.008(5)
C46 0.058(4) 0.058(5) 0.055(5) 0.012(4) 0.018(4) -0.007(4)
C51 0.036(3) 0.048(5) 0.064(5) 0.001(4) 0.003(3) 0.001(3)
C52 0.064(5) 0.057(5) 0.080(6) 0.017(5) 0.022(4) 0.018(4)
C53 0.093(7) 0.037(5) 0.103(8) 0.019(5) 0.008(6) 0.005(5)
C54 0.068(5) 0.053(6) 0.080(6) 0.022(5) 0.012(5) -0.017(4)
C55 0.069(5) 0.041(5) 0.057(5) -0.001(4) 0.009(4) -0.013(4)
C56 0.047(4) 0.047(4) 0.047(4) 0.004(4) 0.005(3) -0.001(3)
C61 0.032(3) 0.051(4) 0.059(4) -0.004(4) 0.015(3) 0.008(3)
C62 0.052(4) 0.069(5) 0.047(4) -0.001(4) 0.008(3) 0.004(4)
C63 0.038(4) 0.086(7) 0.078(6) -0.011(5) 0.004(4) 0.009(4)
C64 0.042(4) 0.077(6) 0.117(8) -0.018(6) 0.024(5) -0.002(4)
C65 0.066(6) 0.107(8) 0.107(8) 0.011(6) 0.053(6) 0.001(6)
C66 0.050(4) 0.086(7) 0.068(5) 0.026(5) 0.020(4) 0.008(4)
O2 0.105(6) 0.183(9) 0.091(6) 0.025(6) -0.006(5) -0.042(6)
Cl2 0.088(7) 0.292(28) 0.126(11) -0.048(16) 0.024(6) -0.046(15)
Cl3 0.104(11) 0.122(7) 0.127(9) 0.017(7) 0.021(7) -0.046(7)
C100 0.095(16) 0.069(13) 0.115(19) 0.020(13) -0.025(13) -0.030(12)

loop_
_atom_site_label
_atom_site_type_symbol
_atom_site_fract_x
_atom_site_fract_y
_atom_site_fract_z
_atom_site_U_iso_or_equiv
_atom_site_thermal_displace_type
_atom_site_occupancy
_atom_site_calc_flag
_atom_site_refinement_flags
_atom_site_disorder_group
Pd Pd 0.12196(2) 0.20753(3) 0.38690(3) 0.0343(2) Uani 1 d . .
Rh Rh 0.12933(2) 0.12127(4) 0.18858(3) 0.0380(2) Uani 1 d . .
P1 P 0.20798(8) 0.21701(12) 0.51297(11) 0.0353(4) Uani 1 d . .
P2 P 0.06878(8) 0.34692(13) 0.40069(13) 0.0427(4) Uani 1 d . .
S1 S 0.17810(9) 0.07449(13) 0.34119(12) 0.0459(5) Uani 1 d . .
S2 S 0.04008(8) 0.18237(15) 0.25136(13) 0.0496(5) Uani 1 d . .
Cl Cl 0.07234(12) 0.2452(2) 0.7634(2) 0.0815(7) Uani 1 d . .
C1 C 0.1027(4) 0.2113(6) 0.0679(5) 0.055(2) Uani 1 d . .
H1 H 0.0839(4) 0.2521(6) 0.1056(5) 0.074(5) Uiso 1 calc R .
C2 C 0.1624(5) 0.2450(7) 0.0333(7) 0.076(3) Uani 1 d . .
H2A H 0.1581(5) 0.3124(7) 0.0222(7) 0.082(6) Uiso 1 calc R .
H2B H 0.1634(5) 0.2148(7) -0.0260(7) 0.082(6) Uiso 1 calc R .
C3 C 0.2279(5) 0.2260(7) 0.0994(7) 0.081(3) Uani 1 d . .
H3A H 0.2381(5) 0.2783(7) 0.1426(7) 0.082(6) Uiso 1 calc R .
H3B H 0.2635(5) 0.2216(7) 0.0639(7) 0.082(6) Uiso 1 calc R .
C4 C 0.2253(4) 0.1355(7) 0.1540(6) 0.059(2) Uani 1 d . .
H4 H 0.2426(4) 0.1382(7) 0.2177(6) 0.074(5) Uiso 1 calc R .
C5 C 0.2007(4) 0.0519(6) 0.1202(5) 0.055(2) Uani 1 d . .
H5 H 0.2013(4) 0.0026(6) 0.1623(5) 0.074(5) Uiso 1 calc R .
C6 C 0.1719(4) 0.0321(6) 0.0186(5) 0.060(2) Uani 1 d . .
H6A H 0.1806(4) -0.0331(6) 0.0051(5) 0.082(6) Uiso 1 calc R .
H6B H 0.1946(4) 0.0714(6) -0.0200(5) 0.082(6) Uiso 1 calc R .
C7 C 0.0965(4) 0.0505(7) -0.0073(6) 0.067(2) Uani 1 d . .
H7A H 0.0853(4) 0.0678(7) -0.0728(6) 0.082(6) Uiso 1 calc R .
H7B H 0.0729(4) -0.0073(7) 0.0008(6) 0.082(6) Uiso 1 calc R .
C8 C 0.0731(4) 0.1259(5) 0.0490(5) 0.051(2) Uani 1 d . .
H8 H 0.0350(4) 0.1136(5) 0.0734(5) 0.074(5) Uiso 1 calc R .
C11 C 0.1389(6) -0.0314(6) 0.3722(7) 0.080(3) Uani 1 d . .
H11A H 0.1634(6) -0.0849(6) 0.3547(7) 0.082(6) Uiso 1 calc R .
H11B H 0.1433(6) -0.0327(6) 0.4396(7) 0.082(6) Uiso 1 calc R .
C12 C 0.0701(7) -0.0437(11) 0.3318(12) 0.137(6) Uani 1 d . .
H12A H 0.0657(7) -0.0370(11) 0.2648(12) 0.082(6) Uiso 1 calc R .
H12B H 0.0583(7) -0.1083(11) 0.3435(12) 0.082(6) Uiso 1 calc R .
C13 C 0.0226(7) 0.0140(9) 0.3591(13) 0.132(6) Uani 1 d . .
H13A H 0.0438(7) 0.0470(9) 0.4152(13) 0.082(6) Uiso 1 calc R .
H13B H -0.0118(7) -0.0261(9) 0.3761(13) 0.082(6) Uiso 1 calc R .
C14 C -0.0139(4) 0.0914(8) 0.2857(7) 0.081(3) Uani 1 d . .
H14A H -0.0484(4) 0.1221(8) 0.3125(7) 0.082(6) Uiso 1 calc R .
H14B H -0.0360(4) 0.0588(8) 0.2298(7) 0.082(6) Uiso 1 calc R .
C21 C 0.2011(4) 0.2901(5) 0.6141(5) 0.045(2) Uani 1 d . .
H21A H 0.1575(4) 0.2789(5) 0.6295(5) 0.082(6) Uiso 1 calc R .
H21B H 0.2343(4) 0.2683(5) 0.6666(5) 0.082(6) Uiso 1 calc R .
C22 C 0.2098(4) 0.3965(6) 0.6053(5) 0.056(2) Uani 1 d . .
H22A H 0.1986(4) 0.4266(6) 0.6599(5) 0.082(6) Uiso 1 calc R .
H22B H 0.2566(4) 0.4095(6) 0.6054(5) 0.082(6) Uiso 1 calc R .
C23 C 0.1688(4) 0.4401(6) 0.5204(6) 0.061(2) Uani 1 d . .
H23A H 0.1856(4) 0.4188(6) 0.4660(6) 0.082(6) Uiso 1 calc R .
H23B H 0.1744(4) 0.5080(6) 0.5244(6) 0.082(6) Uiso 1 calc R .
C24 C 0.0943(4) 0.4172(6) 0.5062(6) 0.058(2) Uani 1 d . .
H24A H 0.0687(4) 0.4753(6) 0.5009(6) 0.082(6) Uiso 1 calc R .
H24B H 0.0852(4) 0.3826(6) 0.5597(6) 0.082(6) Uiso 1 calc R .
C31 C 0.2858(3) 0.2513(5) 0.4805(4) 0.0354(14) Uani 1 d . .
C32 C 0.3438(4) 0.2528(6) 0.5471(5) 0.052(2) Uani 1 d . .
H32 H 0.3425(4) 0.2384(6) 0.6089(5) 0.074(5) Uiso 1 calc R .
C33 C 0.4036(4) 0.2758(6) 0.5218(7) 0.067(2) Uani 1 d . .
H33 H 0.4426(4) 0.2766(6) 0.5670(7) 0.074(5) Uiso 1 calc R .
C34 C 0.4067(4) 0.2971(6) 0.4332(6) 0.063(2) Uani 1 d . .
H34 H 0.4475(4) 0.3124(6) 0.4172(6) 0.074(5) Uiso 1 calc R .
C35 C 0.3492(4) 0.2962(5) 0.3662(6) 0.052(2) Uani 1 d . .
H35 H 0.3509(4) 0.3110(5) 0.3046(6) 0.074(5) Uiso 1 calc R .
C36 C 0.2891(3) 0.2733(5) 0.3902(5) 0.043(2) Uani 1 d . .
H36 H 0.2503(3) 0.2728(5) 0.3446(5) 0.074(5) Uiso 1 calc R .
C41 C 0.2225(3) 0.1020(5) 0.5672(5) 0.041(2) Uani 1 d . .
C42 C 0.2762(4) 0.0459(5) 0.5567(5) 0.053(2) Uani 1 d . .
H42 H 0.3062(4) 0.0674(5) 0.5207(5) 0.074(5) Uiso 1 calc R .
C43 C 0.2859(5) -0.0399(6) 0.5980(6) 0.069(2) Uani 1 d . .
H43 H 0.3229(5) -0.0760(6) 0.5916(6) 0.074(5) Uiso 1 calc R .
C44 C 0.2410(6) -0.0733(6) 0.6491(6) 0.078(3) Uani 1 d . .
H44 H 0.2467(6) -0.1327(6) 0.6765(6) 0.074(5) Uiso 1 calc R .
C45 C 0.1878(5) -0.0185(7) 0.6595(7) 0.075(3) Uani 1 d . .
H45 H 0.1574(5) -0.0411(7) 0.6944(7) 0.074(5) Uiso 1 calc R .
C46 C 0.1782(4) 0.0684(6) 0.6199(5) 0.056(2) Uani 1 d . .
H46 H 0.1420(4) 0.1051(6) 0.6284(5) 0.074(5) Uiso 1 calc R .
C51 C 0.0869(3) 0.4276(5) 0.3125(5) 0.050(2) Uani 1 d . .
C52 C 0.0649(4) 0.5198(6) 0.3089(6) 0.066(2) Uani 1 d . .
H52 H 0.0375(4) 0.5408(6) 0.3489(6) 0.074(5) Uiso 1 calc R .
C53 C 0.0844(5) 0.5808(6) 0.2443(8) 0.079(3) Uani 1 d . .
H53 H 0.0683(5) 0.6423(6) 0.2398(8) 0.074(5) Uiso 1 calc R .
C54 C 0.1262(4) 0.5530(6) 0.1882(6) 0.067(2) Uani 1 d . .
H54 H 0.1414(4) 0.5960(6) 0.1489(6) 0.074(5) Uiso 1 calc R .
C55 C 0.1452(4) 0.4632(5) 0.1898(5) 0.056(2) Uani 1 d . .
H55 H 0.1711(4) 0.4426(5) 0.1476(5) 0.074(5) Uiso 1 calc R .
C56 C 0.1274(3) 0.4003(5) 0.2524(5) 0.048(2) Uani 1 d . .
H56 H 0.1431(3) 0.3387(5) 0.2540(5) 0.074(5) Uiso 1 calc R .
C61 C -0.0220(3) 0.3380(5) 0.3868(5) 0.047(2) Uani 1 d . .
C62 C -0.0656(4) 0.3740(6) 0.3142(5) 0.056(2) Uani 1 d . .
H62 H -0.0496(4) 0.4059(6) 0.2671(5) 0.074(5) Uiso 1 calc R .
C63 C -0.1334(4) 0.3642(7) 0.3088(6) 0.068(2) Uani 1 d . .
H63 H -0.1631(4) 0.3908(7) 0.2592(6) 0.074(5) Uiso 1 calc R .
C64 C -0.1571(4) 0.3162(7) 0.3753(8) 0.077(3) Uani 1 d . .
H64 H -0.2029(4) 0.3069(7) 0.3698(8) 0.074(5) Uiso 1 calc R .
C65 C -0.1152(5) 0.2823(8) 0.4484(8) 0.088(3) Uani 1 d . .
H65 H -0.1322(5) 0.2521(8) 0.4954(8) 0.074(5) Uiso 1 calc R .
C66 C -0.0455(4) 0.2908(6) 0.4567(6) 0.067(2) Uani 1 d . .
H66 H -0.0162(4) 0.2656(6) 0.5076(6) 0.074(5) Uiso 1 calc R .
O1A O 0.1415(7) 0.2283(11) 0.7970(9) 0.079(4) Uiso 0.50 d P .
O1B O 0.1217(9) 0.1698(13) 0.7849(11) 0.105(5) Uiso 0.50 d P .
O2 O 0.0483(4) 0.2275(8) 0.6704(6) 0.129(3) Uani 1 d . .
O3A O 0.0362(9) 0.2570(14) 0.8362(13) 0.103(5) Uiso 0.50 d P .
O3B O 0.0199(7) 0.2166(11) 0.8068(10) 0.078(4) Uiso 0.50 d P .
O4A O 0.1074(14) 0.3200(20) 0.7824(18) 0.156(9) Uiso 0.50 d P .
O4B O 0.0770(9) 0.3539(13) 0.7473(12) 0.102(5) Uiso 0.50 d P .
Cl2 Cl 0.0466(12) 0.5176(17) -0.0584(20) 0.168(10) Uani 0.50 d P .
Cl3 Cl -0.0340(11) 0.4469(12) 0.0592(18) 0.118(6) Uani 0.50 d P .
C100 C -0.0142(13) 0.5544(15) 0.0156(18) 0.099(8) Uani 0.50 d P .

loop_
_atom_type_symbol
_atom_type_description
_atom_type_scat_dispersion_real
_atom_type_scat_dispersion_imag
_atom_type_scat_source
C C 0.0033 0.0016 'International Tables Vol C Tables 4.2.6.8 and 6.1.1.4'
H H 0.0000 0.0000 'International Tables Vol C Tables 4.2.6.8 and 6.1.1.4'
P P 0.1023 0.0942 'International Tables Vol C Tables 4.2.6.8 and 6.1.1.4'
S S 0.1246 0.1234 'International Tables Vol C Tables 4.2.6.8 and 6.1.1.4'
Pd Pd -0.9988 1.0072 'International Tables Vol C Tables 4.2.6.8 and 6.1.1.4'
Rh Rh -1.1178 0.9187 'International Tables Vol C Tables 4.2.6.8 and 6.1.1.4'
Cl Cl 0.1484 0.1585 'International Tables Vol C Tables 4.2.6.8 and 6.1.1.4'
O O 0.0106 0.0060 'International Tables Vol C Tables 4.2.6.8 and 6.1.1.4'

loop_
_geom_angle_atom_site_label_1
_geom_angle_atom_site_label_2
_geom_angle_atom_site_label_3
_geom_angle
_geom_angle_site_symmetry_1
_geom_angle_site_symmetry_3
_geom_angle_publ_flag
P2 Pd P1 100.45(6) . . y
P2 Pd S2 86.20(7) . . y
P1 Pd S2 173.23(6) . . y
P2 Pd S1 168.11(7) . . y
P1 Pd S1 86.37(6) . . y
S2 Pd S1 86.86(6) . . y
P2 Pd Rh 121.40(5) . . ?
P1 Pd Rh 126.40(4) . . ?
S2 Pd Rh 47.59(4) . . ?
S1 Pd Rh 47.60(4) . . ?
C4 Rh C8 96.9(3) . . ?
C4 Rh C5 36.7(3) . . ?
C8 Rh C5 81.8(3) . . ?
C4 Rh C1 81.3(3) . . ?
C8 Rh C1 36.8(3) . . ?
C5 Rh C1 88.8(3) . . ?
C4 Rh S2 150.9(3) . . ?
C8 Rh S2 92.7(2) . . ?
C5 Rh S2 171.9(2) . . ?
C1 Rh S2 90.4(2) . . ?
C4 Rh S1 90.6(2) . . ?
C8 Rh S1 164.2(2) . . ?
C5 Rh S1 96.3(2) . . ?
C1 Rh S1 159.0(2) . . ?
S2 Rh S1 87.30(6) . . y
C4 Rh Pd 112.8(2) . . ?
C8 Rh Pd 138.3(2) . . ?
C5 Rh Pd 138.9(2) . . ?
C1 Rh Pd 117.9(2) . . ?
S2 Rh Pd 47.73(4) . . ?
S1 Rh Pd 47.98(4) . . ?
C31 P1 C41 106.2(3) . . ?
C31 P1 C21 105.4(3) . . ?
C41 P1 C21 100.9(3) . . ?
C31 P1 Pd 112.3(2) . . ?
C41 P1 Pd 109.5(2) . . ?
C21 P1 Pd 121.1(2) . . ?
C51 P2 C61 107.7(3) . . ?
C51 P2 C24 101.0(4) . . ?
C61 P2 C24 104.5(3) . . ?
C51 P2 Pd 108.7(2) . . ?
C61 P2 Pd 114.7(2) . . ?
C24 P2 Pd 119.0(3) . . ?
C11 S1 Rh 110.3(3) . . ?
C11 S1 Pd 109.4(4) . . ?
Rh S1 Pd 84.42(6) . . y
C14 S2 Rh 113.4(3) . . ?
C14 S2 Pd 104.1(3) . . ?
Rh S2 Pd 84.68(5) . . y
O4A Cl O2 116.3(13) . . ?
O4A Cl O3B 125.7(13) . . ?
O2 Cl O3B 103.7(8) . . ?
O4A Cl O3A 95.0(14) . . ?
O2 Cl O3A 128.7(9) . . ?
O3B Cl O3A 31.0(8) . . ?
O4A Cl O1A 65.8(13) . . ?
O2 Cl O1A 116.9(7) . . ?
O3B Cl O1A 125.8(8) . . ?
O3A Cl O1A 112.6(9) . . ?
O4A Cl O1B 103.2(14) . . ?
O2 Cl O1B 100.3(8) . . ?
O3B Cl O1B 104.1(9) . . ?
O3A Cl O1B 111.2(10) . . ?
O1A Cl O1B 37.4(7) . . ?
O4A Cl O4B 33.7(12) . . ?
O2 Cl O4B 93.0(8) . . ?
O3B Cl O4B 115.2(9) . . ?
O3A Cl O4B 92.9(10) . . ?
O1A Cl O4B 97.7(9) . . ?
O1B Cl O4B 134.0(10) . . ?
C8 C1 C2 125.4(8) . . ?
C8 C1 Rh 70.7(4) . . ?
C2 C1 Rh 112.0(6) . . ?
C1 C2 C3 114.0(7) . . ?
C2 C3 C4 111.7(7) . . ?
C5 C4 C3 127.0(8) . . ?
C5 C4 Rh 72.9(4) . . ?
C3 C4 Rh 109.4(6) . . ?
C4 C5 C6 124.8(8) . . ?
C4 C5 Rh 70.4(4) . . ?
C6 C5 Rh 111.7(5) . . ?
C5 C6 C7 113.1(6) . . ?
C8 C7 C6 113.6(7) . . ?
C1 C8 C7 125.4(8) . . ?
C1 C8 Rh 72.4(4) . . ?
C7 C8 Rh 109.6(5) . . ?
C12 C11 S1 116.6(8) . . ?
C13 C12 C11 119.7(15) . . ?
C12 C13 C14 118.0(13) . . ?
C13 C14 S2 116.0(6) . . ?
C22 C21 P1 117.6(5) . . ?
C23 C22 C21 115.2(7) . . ?
C22 C23 C24 114.1(7) . . ?
C23 C24 P2 110.2(5) . . ?
C36 C31 C32 118.8(6) . . ?
C36 C31 P1 121.4(5) . . ?
C32 C31 P1 119.7(5) . . ?
C31 C32 C33 119.8(7) . . ?
C34 C33 C32 121.3(7) . . ?
C33 C34 C35 119.5(7) . . ?
C36 C35 C34 120.0(7) . . ?
C35 C36 C31 120.6(6) . . ?
C46 C41 C42 118.6(7) . . ?
C46 C41 P1 119.0(6) . . ?
C42 C41 P1 122.4(5) . . ?
C43 C42 C41 121.1(8) . . ?
C42 C43 C44 119.8(9) . . ?
C45 C44 C43 119.3(8) . . ?
C46 C45 C44 121.4(8) . . ?
C45 C46 C41 119.7(8) . . ?
C56 C51 C52 118.2(7) . . ?
C56 C51 P2 120.4(6) . . ?
C52 C51 P2 121.2(6) . . ?
C51 C52 C53 118.9(8) . . ?
C54 C53 C52 121.6(8) . . ?
C55 C54 C53 119.1(8) . . ?
C54 C55 C56 121.3(8) . . ?
C51 C56 C55 120.7(7) . . ?
C62 C61 C66 119.8(7) . . ?
C62 C61 P2 124.2(6) . . ?
C66 C61 P2 116.0(6) . . ?
C61 C62 C63 120.6(8) . . ?
C64 C63 C62 120.2(8) . . ?
C65 C64 C63 120.0(8) . . ?
C64 C65 C66 121.5(9) . . ?
C61 C66 C65 117.7(8) . . ?
O1B O1A Cl 73.6(15) . . ?
O1B O1A O4A 126.2(20) . . ?
Cl O1A O4A 52.5(12) . . ?
O1A O1B Cl 69.0(14) . . ?
O3B O3A Cl 73.7(20) . . ?
O3A O3B Cl 75.3(19) . . ?
O4B O4A Cl 91.5(28) . . ?
O4B O4A O1A 146.9(33) . . ?
Cl O4A O1A 61.7(13) . . ?
O4A O4B Cl 54.9(23) . . ?
Cl3 Cl2 C100 113.7(50) 3_565 3_565 ?
Cl3 Cl2 C100 54.1(42) 3_565 . ?
C100 Cl2 C100 62.1(18) 3_565 . ?
Cl2 Cl3 C100 109.4(45) 3_565 3_565 ?
Cl2 Cl3 C100 49.0(39) 3_565 . ?
C100 Cl3 C100 62.8(16) 3_565 . ?
Cl2 C100 Cl3 133.4(23) 3_565 3_565 ?
Cl2 C100 Cl3 17.4(17) 3_565 . ?
Cl3 C100 Cl3 117.2(16) 3_565 . ?
Cl2 C100 C100 71.5(16) 3_565 3_565 ?
Cl3 C100 C100 62.3(19) 3_565 3_565 ?
Cl3 C100 C100 55.0(15) . 3_565 ?
Cl2 C100 Cl2 117.9(18) 3_565 . ?
Cl3 C100 Cl2 16.6(12) 3_565 . ?
Cl3 C100 Cl2 101.2(16) . . ?
C100 C100 Cl2 46.4(17) 3_565 . ?

loop_
_geom_bond_atom_site_label_1
_geom_bond_atom_site_label_2
_geom_bond_distance
_geom_bond_site_symmetry_2
_geom_bond_publ_flag
Pd P2 2.282(2) . y
Pd P1 2.288(2) . y
Pd S2 2.357(2) . y
Pd S1 2.368(2) . y
Pd Rh 3.1718(7) . y
Rh C4 2.120(7) . ?
Rh C8 2.138(7) . ?
Rh C5 2.152(6) . ?
Rh C1 2.159(7) . ?
Rh S2 2.352(2) . y
Rh S1 2.354(2) . y
P1 C31 1.805(6) . ?
P1 C41 1.813(7) . ?
P1 C21 1.831(7) . ?
P2 C51 1.811(8) . ?
P2 C61 1.825(6) . ?
P2 C24 1.824(8) . ?
S1 C11 1.799(9) . ?
S2 C14 1.826(10) . ?
Cl O4A 1.28(3) . ?
Cl O2 1.374(9) . ?
Cl O3B 1.403(14) . ?
Cl O3A 1.41(2) . ?
Cl O1A 1.420(14) . ?
Cl O1B 1.46(2) . ?
Cl O4B 1.57(2) . ?
C1 C8 1.358(11) . ?
C1 C2 1.482(12) . ?
C2 C3 1.514(14) . ?
C3 C4 1.517(13) . ?
C4 C5 1.345(11) . ?
C5 C6 1.512(11) . ?
C6 C7 1.531(11) . ?
C7 C8 1.482(11) . ?
C11 C12 1.42(2) . ?
C12 C13 1.38(2) . ?
C13 C14 1.61(2) . ?
C21 C22 1.528(10) . ?
C22 C23 1.490(11) . ?
C23 C24 1.526(11) . ?
C31 C36 1.368(9) . ?
C31 C32 1.379(9) . ?
C32 C33 1.378(11) . ?
C33 C34 1.341(12) . ?
C34 C35 1.375(11) . ?
C35 C36 1.376(9) . ?
C41 C46 1.378(10) . ?
C41 C42 1.385(10) . ?
C42 C43 1.356(11) . ?
C43 C44 1.370(13) . ?
C44 C45 1.366(14) . ?
C45 C46 1.359(11) . ?
C51 C56 1.370(10) . ?
C51 C52 1.380(11) . ?
C52 C53 1.393(12) . ?
C53 C54 1.347(13) . ?
C54 C55 1.331(12) . ?
C55 C56 1.374(10) . ?
C61 C62 1.346(10) . ?
C61 C66 1.380(11) . ?
C62 C63 1.377(11) . ?
C63 C64 1.348(13) . ?
C64 C65 1.322(14) . ?
C65 C66 1.407(12) . ?
O1A O1B 0.92(2) . ?
O1A O4A 1.47(3) . ?
O3A O3B 0.75(2) . ?
O4A O4B 0.87(3) . ?
Cl2 Cl3 0.56(4) 3_565 ?
Cl2 C100 1.42(3) 3_565 ?
Cl2 C100 1.87(4) . ?
Cl3 Cl2 0.56(4) 3_565 ?
Cl3 C100 1.60(4) 3_565 ?
Cl3 C100 1.73(3) . ?
C100 Cl2 1.42(3) 3_565 ?
C100 Cl3 1.60(4) 3_565 ?
C100 C100 1.74(5) 3_565 ?
